data_2310077
loop_
_publ_author_name
'Wells, P.'
'Smith, J.H.'

_publ_section_title
;
 The structure of Mn2 Au and Mn3 Au
;
_journal_name_full 'Acta Crystallographica A (24,1968-38,1982)'
_journal_page_first 379
_journal_page_last 381
_journal_volume 26
_journal_year 1970
_chemical_formula_sum 'Au Mn2'
_space_group_IT_number 139
_symmetry_space_group_name_Hall '-I 4 2'
_symmetry_space_group_name_H-M 'I 4/m m m'
_cell_angle_alpha 90
_cell_angle_beta 90
_cell_angle_gamma 90
_cell_formula_units_Z 2
_cell_length_a 3.328
_cell_length_b 3.328
_cell_length_c 8.539
_cell_volume 94.574
_citation_journal_id_ASTM ACACBN
_cod_data_source_file gold_300.cif
_cod_data_source_block Au1Mn2
_cod_original_cell_volume 94.57441
_cod_original_formula_sum 'Au1 Mn2'
_cod_database_code 2310077

loop_
_symmetry_equiv_pos_as_xyz
x,y,z
-y,x,z
-x,-y,z
y,-x,z
x,-y,-z
y,x,-z
-x,y,-z
-y,-x,-z
-x,-y,-z
y,-x,-z
x,y,-z
-y,x,-z
-x,y,z
-y,-x,z
x,-y,z
y,x,z
x+1/2,y+1/2,z+1/2
-y+1/2,x+1/2,z+1/2
-x+1/2,-y+1/2,z+1/2
y+1/2,-x+1/2,z+1/2
x+1/2,-y+1/2,-z+1/2
y+1/2,x+1/2,-z+1/2
-x+1/2,y+1/2,-z+1/2
-y+1/2,-x+1/2,-z+1/2
-x+1/2,-y+1/2,-z+1/2
y+1/2,-x+1/2,-z+1/2
x+1/2,y+1/2,-z+1/2
-y+1/2,x+1/2,-z+1/2
-x+1/2,y+1/2,z+1/2
-y+1/2,-x+1/2,z+1/2
x+1/2,-y+1/2,z+1/2
y+1/2,x+1/2,z+1/2

loop_
_atom_site_label
_atom_site_type_symbol
_atom_site_fract_x
_atom_site_fract_y
_atom_site_fract_z
_atom_site_occupancy
_atom_site_U_iso_or_equiv
Mn1 Mn 0 0 0.333 1 0.0
Au1 Au 0 0 0 1 0.0
